data_7111890
loop_
_publ_author_name
'Joydeb Majumder'
'Jolly Deb'
'Mahua Rani Das'
'Siddhartha Sankar Jana'
'Parthasarathi Dastidar'

_publ_section_title
;
 Designing a simple organic salt-based supramolecular topical gel capable
 of displaying in vivo self-delivery application
;
_journal_name_full Chem.Commun.
_journal_page_first 1671
_journal_paper_doi 10.1039/c3cc48513g
_journal_volume 50
_journal_year 2014
_chemical_absolute_configuration syn
_chemical_formula_moiety 'C17 H18 N O4, C6 H14 N, H2 O'
_chemical_formula_sum 'C23 H34 N2 O5'
_chemical_formula_weight 418.52
_chemical_name_systematic
; 
 ? 
;
_space_group_IT_number 4
_symmetry_cell_setting monoclinic
_symmetry_space_group_name_Hall 'P 2yb'
_symmetry_space_group_name_H-M 'P 1 21 1'
_atom_sites_solution_hydrogens geom
_atom_sites_solution_primary direct
_atom_sites_solution_secondary difmap
_audit_creation_method SHELXL-97
_cell_angle_alpha 90.00
_cell_angle_beta 99.120(3)
_cell_angle_gamma 90.00
_cell_formula_units_Z 2
_cell_length_a 9.3305(11)
_cell_length_b 6.4425(8)
_cell_length_c 19.573(2)
_cell_measurement_temperature 293(2)
_cell_volume 1161.7(2)
_computing_cell_refinement 'Bruker Apex II'
_computing_data_collection 'Bruker Apex II'
_computing_data_reduction SAINT
_computing_molecular_graphics 'Mercury 2.3'
_computing_publication_material 'Shelxl 97'
_computing_structure_refinement 'SHELXL-97 (Sheldrick, 2008)'
_computing_structure_solution 'SHELXS-97 (Sheldrick, 2008)'
_diffrn_ambient_temperature 293(2)
_diffrn_measured_fraction_theta_full 0.999
_diffrn_measured_fraction_theta_max 0.999
_diffrn_measurement_device_type 'Bruker Apex II'
_diffrn_measurement_method 'Phi-Omega scan'
_diffrn_radiation_monochromator graphite
_diffrn_radiation_source 'fine-focus sealed tube'
_diffrn_radiation_type MoK\a
_diffrn_radiation_wavelength 0.71073
_diffrn_reflns_av_R_equivalents 0.0384
_diffrn_reflns_av_sigmaI/netI 0.0407
_diffrn_reflns_limit_h_max 9
_diffrn_reflns_limit_h_min -9
_diffrn_reflns_limit_k_max 6
_diffrn_reflns_limit_k_min -6
_diffrn_reflns_limit_l_max 19
_diffrn_reflns_limit_l_min -19
_diffrn_reflns_number 7339
_diffrn_reflns_theta_full 20.76
_diffrn_reflns_theta_max 20.76
_diffrn_reflns_theta_min 1.05
_exptl_absorpt_coefficient_mu 0.084
_exptl_absorpt_correction_T_max 0.9933
_exptl_absorpt_correction_T_min 0.9592
_exptl_absorpt_correction_type multi-scan
_exptl_absorpt_process_details sadabs
_exptl_crystal_density_diffrn 1.196
_exptl_crystal_density_method 'not measured'
_exptl_crystal_F_000 452
_exptl_crystal_size_max 0.50
_exptl_crystal_size_mid 0.26
_exptl_crystal_size_min 0.08
_refine_diff_density_max 0.115
_refine_diff_density_min -0.139
_refine_diff_density_rms 0.029
_refine_ls_extinction_method none
_refine_ls_goodness_of_fit_ref 0.816
_refine_ls_hydrogen_treatment mixed
_refine_ls_matrix_type full
_refine_ls_number_parameters 286
_refine_ls_number_reflns 2288
_refine_ls_number_restraints 1
_refine_ls_restrained_S_all 0.815
_refine_ls_R_factor_all 0.0489
_refine_ls_R_factor_gt 0.0400
_refine_ls_shift/su_max 0.000
_refine_ls_shift/su_mean 0.000
_refine_ls_structure_factor_coef Fsqd
_refine_ls_weighting_details 'calc w=1/[\s^2^(Fo^2^)+(0.1000P)^2^+0.1739P] where P=(Fo^2^+2Fc^2^)/3'
_refine_ls_weighting_scheme calc
_refine_ls_wR_factor_gt 0.1071
_refine_ls_wR_factor_ref 0.1167
_reflns_number_gt 1984
_reflns_number_total 2288
_reflns_threshold_expression >2sigma(I)
_cod_data_source_file c3cc48513g.txt
_cod_data_source_block jm117_0m
_cod_original_sg_symbol_H-M P21
_cod_database_code 7111890

loop_
_symmetry_equiv_pos_as_xyz
'x, y, z'
'-x, y+1/2, -z'

loop_
_atom_site_label
_atom_site_type_symbol
_atom_site_fract_x
_atom_site_fract_y
_atom_site_fract_z
_atom_site_U_iso_or_equiv
_atom_site_adp_type
_atom_site_occupancy
_atom_site_symmetry_multiplicity
_atom_site_calc_flag
_atom_site_refinement_flags
C1 C -0.0730(5) 1.0874(8) 0.3791(2) 0.0820(15) Uani 1 1 d .
H1A H -0.1097 1.0914 0.4222 0.123 Uiso 1 1 calc R
H1B H -0.1527 1.0828 0.3416 0.123 Uiso 1 1 calc R
H1C H -0.0158 1.2093 0.3749 0.123 Uiso 1 1 calc R
C2 C 0.1263(4) 0.8789(7) 0.4316(2) 0.0593(11) Uani 1 1 d .
C3 C 0.2055(5) 0.6939(7) 0.4280(2) 0.0700(12) Uani 1 1 d .
H3 H 0.1824 0.6059 0.3902 0.084 Uiso 1 1 calc R
C4 C 0.3148(4) 0.6437(7) 0.4793(2) 0.0646(11) Uani 1 1 d .
H4 H 0.3664 0.5216 0.4760 0.077 Uiso 1 1 calc R
C5 C 0.3524(4) 0.7715(6) 0.53755(18) 0.0501(10) Uani 1 1 d .
C6 C 0.2755(4) 0.9593(6) 0.53995(18) 0.0530(10) Uani 1 1 d .
C7 C 0.1610(4) 1.0105(7) 0.4852(2) 0.0629(11) Uani 1 1 d .
H7 H 0.1105 1.1345 0.4864 0.075 Uiso 1 1 calc R
C8 C 0.3133(5) 1.0885(7) 0.5978(2) 0.0690(12) Uani 1 1 d .
H8 H 0.2666 1.2154 0.5997 0.083 Uiso 1 1 calc R
C9 C 0.4171(4) 1.0302(7) 0.6509(2) 0.0655(11) Uani 1 1 d .
H9 H 0.4405 1.1187 0.6885 0.079 Uiso 1 1 calc R
C10 C 0.4898(4) 0.8401(6) 0.6505(2) 0.0537(10) Uani 1 1 d .
C11 C 0.4585(4) 0.7163(6) 0.59391(18) 0.0536(10) Uani 1 1 d .
H11 H 0.5084 0.5919 0.5924 0.064 Uiso 1 1 calc R
C12 C 0.5981(4) 0.7838(7) 0.71421(19) 0.0619(11) Uani 1 1 d .
H12 H 0.6412 0.9128 0.7346 0.074 Uiso 1 1 calc R
C13 C 0.7217(5) 0.6423(10) 0.6996(2) 0.0953(16) Uani 1 1 d .
H13A H 0.6834 0.5081 0.6853 0.143 Uiso 1 1 calc R
H13B H 0.7920 0.6283 0.7408 0.143 Uiso 1 1 calc R
H13C H 0.7672 0.7018 0.6635 0.143 Uiso 1 1 calc R
C14 C 0.5205(4) 0.6775(7) 0.76793(19) 0.0555(10) Uani 1 1 d .
C15 C 0.4653(3) 0.7021(6) 0.88652(17) 0.0543(10) Uani 1 1 d .
H15A H 0.4474 0.5541 0.8818 0.065 Uiso 1 1 calc R
H15B H 0.3736 0.7705 0.8888 0.065 Uiso 1 1 calc R
C16 C 0.5701(3) 0.7441(6) 0.95239(17) 0.0522(10) Uani 1 1 d .
H16A H 0.5231 0.7098 0.9917 0.063 Uiso 1 1 calc R
H16B H 0.5926 0.8911 0.9549 0.063 Uiso 1 1 calc R
C17 C 0.7107(4) 0.6224(7) 0.95765(15) 0.0422(9) Uani 1 1 d .
C18 C -0.0425(4) 0.1462(6) 0.87337(17) 0.0491(9) Uani 1 1 d .
H18 H -0.1319 0.1444 0.8395 0.059 Uiso 1 1 calc R
C19 C 0.0503(5) -0.0368(7) 0.8597(2) 0.0768(13) Uani 1 1 d .
H19A H -0.0040 -0.1644 0.8617 0.092 Uiso 1 1 calc R
H19B H 0.1358 -0.0431 0.8950 0.092 Uiso 1 1 calc R
C20 C 0.0961(6) -0.0162(8) 0.7890(2) 0.0854(15) Uani 1 1 d .
H20A H 0.1615 -0.1291 0.7826 0.102 Uiso 1 1 calc R
H20B H 0.0110 -0.0286 0.7537 0.102 Uiso 1 1 calc R
C21 C 0.1692(5) 0.1841(8) 0.7801(2) 0.0827(14) Uani 1 1 d .
H21A H 0.1881 0.1945 0.7329 0.099 Uiso 1 1 calc R
H21B H 0.2618 0.1875 0.8107 0.099 Uiso 1 1 calc R
C22 C 0.0799(6) 0.3662(8) 0.7955(3) 0.0884(15) Uani 1 1 d .
H22A H -0.0064 0.3748 0.7607 0.106 Uiso 1 1 calc R
H22B H 0.1353 0.4927 0.7932 0.106 Uiso 1 1 calc R
C23 C 0.0358(5) 0.3482(7) 0.8663(2) 0.0723(13) Uani 1 1 d .
H23A H 0.1215 0.3555 0.9014 0.087 Uiso 1 1 calc R
H23B H -0.0271 0.4634 0.8735 0.087 Uiso 1 1 calc R
N1 N -0.0820(3) 0.1309(5) 0.94482(13) 0.0487(8) Uani 1 1 d .
H1D H -0.0023 0.1445 0.9762 0.073 Uiso 1 1 calc R
H1E H -0.1225 0.0079 0.9499 0.073 Uiso 1 1 calc R
H1F H -0.1445 0.2312 0.9507 0.073 Uiso 1 1 calc R
N2 N 0.5242(3) 0.7774(6) 0.82700(15) 0.0519(8) Uani 1 1 d .
O1 O 0.0148(3) 0.9076(5) 0.37711(13) 0.0749(9) Uani 1 1 d .
O2 O 0.4631(4) 0.5066(5) 0.75633(14) 0.0846(9) Uani 1 1 d .
O3 O 0.7050(2) 0.4294(4) 0.95598(12) 0.0542(7) Uani 1 1 d .
O4 O 0.8276(3) 0.7236(4) 0.96501(12) 0.0584(7) Uani 1 1 d .
O5 O 0.5887(4) 0.2010(5) 0.8419(2) 0.1020(12) Uani 1 1 d .
H25 H 0.565(3) 0.923(7) 0.8325(16) 0.049(10) Uiso 1 1 d .
H26 H 0.545(5) 0.311(10) 0.803(3) 0.118(18) Uiso 1 1 d .
H27 H 0.603(5) 0.275(8) 0.881(2) 0.085(16) Uiso 1 1 d .

loop_
_atom_site_aniso_label
_atom_site_aniso_U_11
_atom_site_aniso_U_22
_atom_site_aniso_U_33
_atom_site_aniso_U_23
_atom_site_aniso_U_13
_atom_site_aniso_U_12
C1 0.066(3) 0.108(4) 0.072(3) 0.006(3) 0.013(2) 0.018(3)
C2 0.054(2) 0.078(3) 0.049(2) 0.002(2) 0.014(2) -0.001(2)
C3 0.081(3) 0.068(3) 0.063(3) -0.014(2) 0.016(2) 0.008(3)
C4 0.066(3) 0.064(3) 0.065(3) -0.008(2) 0.016(2) 0.014(2)
C5 0.054(2) 0.052(3) 0.048(2) -0.002(2) 0.0180(19) -0.004(2)
C6 0.060(2) 0.051(3) 0.053(2) -0.001(2) 0.023(2) 0.005(2)
C7 0.070(3) 0.063(3) 0.059(3) 0.000(2) 0.020(2) 0.010(2)
C8 0.083(3) 0.057(3) 0.067(3) -0.010(2) 0.014(3) 0.018(2)
C9 0.073(3) 0.070(3) 0.053(2) -0.010(2) 0.008(2) 0.006(3)
C10 0.051(2) 0.055(3) 0.059(3) 0.004(2) 0.0211(19) 0.001(2)
C11 0.054(2) 0.055(2) 0.055(2) -0.002(2) 0.019(2) 0.003(2)
C12 0.060(2) 0.068(3) 0.060(2) 0.002(2) 0.015(2) 0.000(2)
C13 0.066(3) 0.130(5) 0.090(3) 0.001(3) 0.013(2) 0.030(3)
C14 0.060(2) 0.045(3) 0.059(3) 0.001(2) 0.0015(19) 0.005(2)
C15 0.0421(19) 0.062(3) 0.059(2) 0.005(2) 0.0093(18) 0.008(2)
C16 0.050(2) 0.054(2) 0.056(2) -0.0029(19) 0.0203(18) 0.0102(19)
C17 0.044(2) 0.047(3) 0.036(2) -0.0040(18) 0.0082(16) 0.002(2)
C18 0.0432(19) 0.054(2) 0.051(2) 0.0009(19) 0.0086(16) 0.003(2)
C19 0.102(3) 0.049(3) 0.088(3) -0.007(2) 0.041(3) 0.004(2)
C20 0.096(4) 0.083(4) 0.085(3) -0.018(3) 0.035(3) 0.013(3)
C21 0.078(3) 0.097(4) 0.080(3) 0.010(3) 0.034(2) 0.007(3)
C22 0.121(4) 0.067(3) 0.088(3) 0.016(3) 0.053(3) 0.008(3)
C23 0.101(3) 0.049(3) 0.075(3) 0.005(2) 0.037(3) 0.003(2)
N1 0.0408(16) 0.0435(18) 0.0625(19) -0.0019(15) 0.0104(14) -0.0003(15)
N2 0.0517(19) 0.051(2) 0.051(2) -0.0003(17) 0.0041(15) -0.0007(17)
O1 0.0670(18) 0.098(2) 0.0590(18) -0.0030(16) 0.0059(15) 0.0119(18)
O2 0.122(2) 0.060(2) 0.0706(19) -0.0077(16) 0.0118(16) -0.029(2)
O3 0.0434(15) 0.0426(19) 0.0771(18) -0.0023(14) 0.0106(12) 0.0021(13)
O4 0.0444(14) 0.0538(17) 0.0744(17) 0.0067(13) 0.0018(12) -0.0051(14)
O5 0.115(3) 0.052(2) 0.121(3) -0.017(2) -0.034(2) 0.0074(19)

loop_
_atom_type_symbol
_atom_type_description
_atom_type_scat_dispersion_real
_atom_type_scat_dispersion_imag
_atom_type_scat_source
C C 0.0033 0.0016 'International Tables Vol C Tables 4.2.6.8 and 6.1.1.4'
H H 0.0000 0.0000 'International Tables Vol C Tables 4.2.6.8 and 6.1.1.4'
N N 0.0061 0.0033 'International Tables Vol C Tables 4.2.6.8 and 6.1.1.4'
O O 0.0106 0.0060 'International Tables Vol C Tables 4.2.6.8 and 6.1.1.4'

loop_
_geom_angle_atom_site_label_1
_geom_angle_atom_site_label_2
_geom_angle_atom_site_label_3
_geom_angle
_geom_angle_site_symmetry_1
O1 C1 H1A 109.5 .
O1 C1 H1B 109.5 .
H1A C1 H1B 109.5 .
O1 C1 H1C 109.5 .
H1A C1 H1C 109.5 .
H1B C1 H1C 109.5 .
C7 C2 O1 125.2(4) .
C7 C2 C3 120.5(4) .
O1 C2 C3 114.3(4) .
C4 C3 C2 120.3(4) .
C4 C3 H3 119.9 .
C2 C3 H3 119.9 .
C3 C4 C5 121.6(4) .
C3 C4 H4 119.2 .
C5 C4 H4 119.2 .
C4 C5 C11 122.8(4) .
C4 C5 C6 117.8(3) .
C11 C5 C6 119.3(3) .
C8 C6 C5 118.1(3) .
C8 C6 C7 122.1(4) .
C5 C6 C7 119.8(3) .
C2 C7 C6 119.9(4) .
C2 C7 H7 120.1 .
C6 C7 H7 120.1 .
C9 C8 C6 120.7(4) .
C9 C8 H8 119.6 .
C6 C8 H8 119.6 .
C8 C9 C10 121.7(4) .
C8 C9 H9 119.1 .
C10 C9 H9 119.1 .
C11 C10 C9 118.4(4) .
C11 C10 C12 123.9(4) .
C9 C10 C12 117.7(4) .
C10 C11 C5 121.7(4) .
C10 C11 H11 119.2 .
C5 C11 H11 119.2 .
C10 C12 C14 110.2(3) .
C10 C12 C13 114.3(3) .
C14 C12 C13 108.3(4) .
C10 C12 H12 108.0 .
C14 C12 H12 108.0 .
C13 C12 H12 108.0 .
C12 C13 H13A 109.5 .
C12 C13 H13B 109.5 .
H13A C13 H13B 109.5 .
C12 C13 H13C 109.5 .
H13A C13 H13C 109.5 .
H13B C13 H13C 109.5 .
O2 C14 O2 0.0(3) 1
O2 C14 N2 123.3(4) 1
O2 C14 N2 123.3(4) .
O2 C14 C12 120.9(4) 1
O2 C14 C12 120.9(4) .
N2 C14 C12 115.8(4) .
N2 C15 C16 110.4(3) .
N2 C15 H15A 109.6 .
C16 C15 H15A 109.6 .
N2 C15 H15B 109.6 .
C16 C15 H15B 109.6 .
H15A C15 H15B 108.1 .
C15 C16 C17 113.6(3) .
C15 C16 H16A 108.9 .
C17 C16 H16A 108.9 .
C15 C16 H16B 108.9 .
C17 C16 H16B 108.9 .
H16A C16 H16B 107.7 .
O3 C17 O4 123.6(3) .
O3 C17 C16 118.8(3) .
O4 C17 C16 117.6(4) .
N1 C18 C23 109.6(3) .
N1 C18 C19 110.2(3) .
C23 C18 C19 110.9(3) .
N1 C18 H18 108.7 .
C23 C18 H18 108.7 .
C19 C18 H18 108.7 .
C18 C19 C20 110.2(4) .
C18 C19 H19A 109.6 .
C20 C19 H19A 109.6 .
C18 C19 H19B 109.6 .
C20 C19 H19B 109.6 .
H19A C19 H19B 108.1 .
C21 C20 C19 112.6(4) .
C21 C20 H20A 109.1 .
C19 C20 H20A 109.1 .
C21 C20 H20B 109.1 .
C19 C20 H20B 109.1 .
H20A C20 H20B 107.8 .
C20 C21 C22 112.2(4) .
C20 C21 H21A 109.2 .
C22 C21 H21A 109.2 .
C20 C21 H21B 109.2 .
C22 C21 H21B 109.2 .
H21A C21 H21B 107.9 .
C21 C22 C23 111.4(4) .
C21 C22 H22A 109.3 .
C23 C22 H22A 109.3 .
C21 C22 H22B 109.3 .
C23 C22 H22B 109.3 .
H22A C22 H22B 108.0 .
C18 C23 C22 110.9(4) .
C18 C23 H23A 109.5 .
C22 C23 H23A 109.5 .
C18 C23 H23B 109.5 .
C22 C23 H23B 109.5 .
H23A C23 H23B 108.1 .
C18 N1 H1D 109.5 .
C18 N1 H1E 109.5 .
H1D N1 H1E 109.5 .
C18 N1 H1F 109.5 .
H1D N1 H1F 109.5 .
H1E N1 H1F 109.5 .
C14 N2 C15 125.5(4) .
C14 N2 H25 120.1(18) .
C15 N2 H25 114.3(18) .
C2 O1 C1 117.0(3) .
O2 O2 C14 0(10) 1
H26 O5 H27 104(5) .

loop_
_geom_bond_atom_site_label_1
_geom_bond_atom_site_label_2
_geom_bond_distance
_geom_bond_site_symmetry_2
C1 O1 1.423(5) .
C1 H1A 0.9600 .
C1 H1B 0.9600 .
C1 H1C 0.9600 .
C2 C7 1.347(6) .
C2 O1 1.380(4) .
C2 C3 1.410(6) .
C3 C4 1.353(5) .
C3 H3 0.9300 .
C4 C5 1.405(5) .
C4 H4 0.9300 .
C5 C11 1.406(5) .
C5 C6 1.411(5) .
C6 C8 1.404(5) .
C6 C7 1.427(5) .
C7 H7 0.9300 .
C8 C9 1.356(5) .
C8 H8 0.9300 .
C9 C10 1.400(6) .
C9 H9 0.9300 .
C10 C11 1.359(5) .
C10 C12 1.519(5) .
C11 H11 0.9300 .
C12 C14 1.530(5) .
C12 C13 1.532(6) .
C12 H12 0.9800 .
C13 H13A 0.9600 .
C13 H13B 0.9600 .
C13 H13C 0.9600 .
C14 O2 1.229(5) 1
C14 O2 1.229(5) .
C14 N2 1.319(5) .
C15 N2 1.448(4) .
C15 C16 1.514(5) .
C15 H15A 0.9700 .
C15 H15B 0.9700 .
C16 C17 1.518(5) .
C16 H16A 0.9700 .
C16 H16B 0.9700 .
C17 O3 1.244(4) .
C17 O4 1.260(4) .
C18 N1 1.505(4) .
C18 C23 1.510(6) .
C18 C19 1.512(5) .
C18 H18 0.9800 .
C19 C20 1.516(6) .
C19 H19A 0.9700 .
C19 H19B 0.9700 .
C20 C21 1.483(7) .
C20 H20A 0.9700 .
C20 H20B 0.9700 .
C21 C22 1.496(7) .
C21 H21A 0.9700 .
C21 H21B 0.9700 .
C22 C23 1.512(6) .
C22 H22A 0.9700 .
C22 H22B 0.9700 .
C23 H23A 0.9700 .
C23 H23B 0.9700 .
N1 H1D 0.8900 .
N1 H1E 0.8900 .
N1 H1F 0.8900 .
N2 H25 1.01(4) .
O2 O2 0.000(9) 1
O5 H26 1.07(6) .
O5 H27 0.89(5) .

loop_
_geom_hbond_atom_site_label_D
_geom_hbond_atom_site_label_H
_geom_hbond_atom_site_label_A
_geom_hbond_distance_DH
_geom_hbond_distance_HA
_geom_hbond_distance_DA
_geom_hbond_angle_DHA
_geom_hbond_site_symmetry_A
O5 H26 O2 1.07(6) 1.67(7) 2.726(5) 167(5) 1
N2 H25 O5 1.01(4) 1.81(4) 2.800(5) 165(3) 1_565
N1 H1F O3 0.89 1.91 2.799(4) 173.4 1_455
N1 H1E O4 0.89 1.92 2.803(4) 169.0 1_445
N1 H1D O4 0.89 1.91 2.789(3) 169.0 2_647
